data_7040895
loop_
_publ_author_name
'Portius, Peter'
'Davis, Martin'

_publ_section_title
;
 Synthesis of six-coordinate mono-, bis-, and tris(tetrazolato) complexes
 via [3 + 2] cycloadditions of nitriles to silicon-bound azido ligands.
;
_journal_issue 43
_journal_name_full 'Dalton transactions (Cambridge, England : 2003)'
_journal_page_first 17141
_journal_page_last 17152
_journal_paper_doi 10.1039/c6dt02867e
_journal_volume 45
_journal_year 2016
_chemical_formula_moiety 'C14 H14 N16 Si'
_chemical_formula_sum 'C14 H14 N16 Si'
_chemical_formula_weight 434.50
_chemical_name_systematic
; 
 ? 
;
_space_group_IT_number 15
_symmetry_cell_setting monoclinic
_symmetry_space_group_name_Hall '-C 2yc'
_symmetry_space_group_name_H-M 'C 1 2/c 1'
_atom_sites_solution_hydrogens geom
_atom_sites_solution_primary direct
_atom_sites_solution_secondary difmap
_audit_creation_method SHELXL-97
_audit_update_record
;
2016-07-14 deposited with the CCDC.
2016-09-26 downloaded from the CCDC.
;
_cell_angle_alpha 90.00
_cell_angle_beta 104.555(2)
_cell_angle_gamma 90.00
_cell_formula_units_Z 4
_cell_length_a 11.7941(6)
_cell_length_b 13.5508(6)
_cell_length_c 12.6135(6)
_cell_measurement_reflns_used 6410
_cell_measurement_temperature 130(2)
_cell_measurement_theta_max 27.45
_cell_measurement_theta_min 2.33
_cell_volume 1951.19(16)
_computing_cell_refinement 'Bruker SAINT'
_computing_data_collection 'Bruker APEX2'
_computing_data_reduction 'Bruker SAINT'
_computing_molecular_graphics 'Bruker SHELXTL'
_computing_publication_material 'Bruker SHELXTL'
_computing_structure_refinement 'SHELXL-97 (Sheldrick, 1997)'
_computing_structure_solution 'SHELXS-97 (Sheldrick, 2008)'
_diffrn_ambient_temperature 130(2)
_diffrn_detector_area_resol_mean 100
_diffrn_measured_fraction_theta_full 0.993
_diffrn_measured_fraction_theta_max 0.993
_diffrn_measurement_device_type 'Bruker APEX-II CCD'
_diffrn_measurement_method '\f and \w scans'
_diffrn_radiation_monochromator graphite
_diffrn_radiation_source 'fine-focus sealed tube'
_diffrn_radiation_type MoK\a
_diffrn_radiation_wavelength 0.71073
_diffrn_reflns_av_R_equivalents 0.0367
_diffrn_reflns_av_sigmaI/netI 0.0260
_diffrn_reflns_limit_h_max 13
_diffrn_reflns_limit_h_min -15
_diffrn_reflns_limit_k_max 17
_diffrn_reflns_limit_k_min -17
_diffrn_reflns_limit_l_max 16
_diffrn_reflns_limit_l_min -16
_diffrn_reflns_number 11099
_diffrn_reflns_theta_full 27.53
_diffrn_reflns_theta_max 27.53
_diffrn_reflns_theta_min 2.33
_diffrn_standards_decay_% 0
_diffrn_standards_number 0
_exptl_absorpt_coefficient_mu 0.163
_exptl_absorpt_correction_T_max 0.9589
_exptl_absorpt_correction_T_min 0.9378
_exptl_absorpt_correction_type multi-scan
_exptl_absorpt_process_details sadabs
_exptl_crystal_colour colourless
_exptl_crystal_density_diffrn 1.479
_exptl_crystal_density_method 'not measured'
_exptl_crystal_description block
_exptl_crystal_F_000 896
_exptl_crystal_size_max 0.40
_exptl_crystal_size_mid 0.30
_exptl_crystal_size_min 0.26
_refine_diff_density_max 0.285
_refine_diff_density_min -0.329
_refine_diff_density_rms 0.050
_refine_ls_extinction_method none
_refine_ls_goodness_of_fit_ref 1.041
_refine_ls_hydrogen_treatment constr
_refine_ls_matrix_type full
_refine_ls_number_parameters 142
_refine_ls_number_reflns 2237
_refine_ls_number_restraints 0
_refine_ls_restrained_S_all 1.041
_refine_ls_R_factor_all 0.0368
_refine_ls_R_factor_gt 0.0316
_refine_ls_shift/su_max 0.000
_refine_ls_shift/su_mean 0.000
_refine_ls_structure_factor_coef Fsqd
_refine_ls_weighting_details 'calc w=1/[\s^2^(Fo^2^)+(0.0429P)^2^+1.4588P] where P=(Fo^2^+2Fc^2^)/3'
_refine_ls_weighting_scheme calc
_refine_ls_wR_factor_gt 0.0837
_refine_ls_wR_factor_ref 0.0876
_reflns_number_gt 1984
_reflns_number_total 2237
_reflns_threshold_expression >2sigma(I)
_cod_data_source_file c6dt02867e2.cif
_cod_data_source_block ch1ppx105_0m
_cod_depositor_comments
;
The following automatic conversions were performed:

'_symmetry_cell_setting' value 'Monoclinic' changed to 'monoclinic'
according to
/usr/data/users/saulius/crontab/automatic-downloads/rss-feeds/RSC/lib/dictionaries/cif_core.dic
dictionary named 'cif_core.dic' version 2.4.2 from 2011-04-26.

Automatic conversion script
Id: cif_fix_values 4268 2015-11-12 08:31:59Z antanas 

 Adding full bibliography for 7040891--7040897.cif.
;
_cod_original_sg_symbol_H-M C2/c
_cod_database_code 7040895

loop_
_symmetry_equiv_pos_as_xyz
'x, y, z'
'-x, y, -z+1/2'
'x+1/2, y+1/2, z'
'-x+1/2, y+1/2, -z+1/2'
'-x, -y, -z'
'x, -y, z-1/2'
'-x+1/2, -y+1/2, -z'
'x+1/2, -y+1/2, z-1/2'

loop_
_atom_site_label
_atom_site_type_symbol
_atom_site_fract_x
_atom_site_fract_y
_atom_site_fract_z
_atom_site_U_iso_or_equiv
_atom_site_adp_type
_atom_site_occupancy
_atom_site_symmetry_multiplicity
_atom_site_calc_flag
_atom_site_refinement_flags
Si1 Si 1.0000 0.46053(3) 0.2500 0.01567(13) Uani 1 2 d S
C1 C 0.70716(11) 0.43659(9) 0.34531(10) 0.0193(2) Uani 1 1 d .
C2 C 0.63687(11) 0.42049(10) 0.42678(11) 0.0253(3) Uani 1 1 d .
H2A H 0.6436 0.3514 0.4504 0.038 Uiso 1 1 calc R
H2B H 0.5545 0.4361 0.3932 0.038 Uiso 1 1 calc R
H2C H 0.6663 0.4634 0.4903 0.038 Uiso 1 1 calc R
C3 C 0.91693(10) 0.36314(10) 0.03761(10) 0.0203(3) Uani 1 1 d .
H3 H 0.9051 0.4275 0.0070 0.024 Uiso 1 1 calc R
C4 C 0.89139(11) 0.28173(10) -0.03067(10) 0.0239(3) Uani 1 1 d .
H4 H 0.8619 0.2903 -0.1074 0.029 Uiso 1 1 calc R
C5 C 0.90914(12) 0.18805(10) 0.01359(11) 0.0273(3) Uani 1 1 d .
H5 H 0.8915 0.1317 -0.0324 0.033 Uiso 1 1 calc R
C6 C 0.95302(12) 0.17703(10) 0.12571(11) 0.0269(3) Uani 1 1 d .
H6 H 0.9666 0.1132 0.1576 0.032 Uiso 1 1 calc R
C7 C 0.97664(10) 0.26063(9) 0.19018(9) 0.0190(3) Uani 1 1 d .
N1 N 0.84734(9) 0.45179(7) 0.27236(8) 0.0176(2) Uani 1 1 d .
N2 N 0.75038(10) 0.45873(9) 0.19229(9) 0.0283(3) Uani 1 1 d .
N3 N 0.66041(10) 0.44974(10) 0.23716(9) 0.0298(3) Uani 1 1 d .
N4 N 0.82324(9) 0.43796(8) 0.36992(8) 0.0208(2) Uani 1 1 d .
N5 N 0.95828(9) 0.54925(8) 0.14047(8) 0.0210(2) Uani 1 1 d .
N6 N 0.89624(10) 0.61915(8) 0.14915(9) 0.0251(3) Uani 1 1 d .
N7 N 0.83881(13) 0.68580(10) 0.15309(12) 0.0440(4) Uani 1 1 d .
N8 N 0.95829(8) 0.35249(7) 0.14663(8) 0.0166(2) Uani 1 1 d .

loop_
_atom_site_aniso_label
_atom_site_aniso_U_11
_atom_site_aniso_U_22
_atom_site_aniso_U_33
_atom_site_aniso_U_23
_atom_site_aniso_U_13
_atom_site_aniso_U_12
Si1 0.0183(2) 0.0157(2) 0.0122(2) 0.000 0.00223(17) 0.000
C1 0.0200(6) 0.0182(6) 0.0188(6) -0.0012(5) 0.0035(5) 0.0004(4)
C2 0.0229(6) 0.0301(7) 0.0237(6) 0.0004(5) 0.0076(5) 0.0007(5)
C3 0.0196(6) 0.0265(6) 0.0148(5) 0.0005(5) 0.0044(4) -0.0012(5)
C4 0.0219(6) 0.0338(7) 0.0159(6) -0.0054(5) 0.0043(5) -0.0047(5)
C5 0.0291(7) 0.0281(7) 0.0245(7) -0.0114(5) 0.0061(5) -0.0049(5)
C6 0.0333(7) 0.0200(6) 0.0263(7) -0.0036(5) 0.0056(6) -0.0017(5)
C7 0.0198(6) 0.0190(6) 0.0181(6) -0.0001(4) 0.0044(4) -0.0007(4)
N1 0.0190(5) 0.0195(5) 0.0130(5) -0.0002(4) 0.0016(4) 0.0011(4)
N2 0.0198(5) 0.0450(7) 0.0178(5) 0.0026(5) 0.0003(4) -0.0018(5)
N3 0.0198(5) 0.0477(8) 0.0203(6) 0.0043(5) 0.0023(4) -0.0014(5)
N4 0.0207(5) 0.0270(6) 0.0146(5) 0.0000(4) 0.0043(4) 0.0007(4)
N5 0.0254(5) 0.0194(5) 0.0169(5) 0.0031(4) 0.0033(4) 0.0018(4)
N6 0.0290(6) 0.0202(6) 0.0232(6) 0.0038(4) 0.0007(4) -0.0004(5)
N7 0.0515(8) 0.0278(7) 0.0490(8) 0.0041(6) 0.0057(7) 0.0152(6)
N8 0.0168(5) 0.0189(5) 0.0141(5) -0.0003(4) 0.0039(4) -0.0007(4)

loop_
_atom_type_symbol
_atom_type_description
_atom_type_scat_dispersion_real
_atom_type_scat_dispersion_imag
_atom_type_scat_source
C C 0.0033 0.0016 'International Tables Vol C Tables 4.2.6.8 and 6.1.1.4'
H H 0.0000 0.0000 'International Tables Vol C Tables 4.2.6.8 and 6.1.1.4'
N N 0.0061 0.0033 'International Tables Vol C Tables 4.2.6.8 and 6.1.1.4'
Si Si 0.0817 0.0704 'International Tables Vol C Tables 4.2.6.8 and 6.1.1.4'

loop_
_geom_angle_atom_site_label_1
_geom_angle_atom_site_label_2
_geom_angle_atom_site_label_3
_geom_angle
_geom_angle_site_symmetry_1
_geom_angle_site_symmetry_3
N5 Si1 N5 96.42(7) 2_755 .
N5 Si1 N1 93.97(5) 2_755 2_755
N5 Si1 N1 90.81(5) . 2_755
N5 Si1 N1 90.81(5) 2_755 .
N5 Si1 N1 93.97(5) . .
N1 Si1 N1 172.83(6) 2_755 .
N5 Si1 N8 172.74(5) 2_755 .
N5 Si1 N8 90.80(5) . .
N1 Si1 N8 86.72(4) 2_755 .
N1 Si1 N8 87.87(4) . .
N5 Si1 N8 90.80(5) 2_755 2_755
N5 Si1 N8 172.74(5) . 2_755
N1 Si1 N8 87.87(4) 2_755 2_755
N1 Si1 N8 86.72(4) . 2_755
N8 Si1 N8 82.00(6) . 2_755
N4 C1 N3 111.76(11) . .
N4 C1 C2 124.16(11) . .
N3 C1 C2 124.07(11) . .
C1 C2 H2A 109.5 . .
C1 C2 H2B 109.5 . .
H2A C2 H2B 109.5 . .
C1 C2 H2C 109.5 . .
H2A C2 H2C 109.5 . .
H2B C2 H2C 109.5 . .
N8 C3 C4 121.06(12) . .
N8 C3 H3 119.5 . .
C4 C3 H3 119.5 . .
C5 C4 C3 119.56(11) . .
C5 C4 H4 120.2 . .
C3 C4 H4 120.2 . .
C4 C5 C6 119.41(12) . .
C4 C5 H5 120.3 . .
C6 C5 H5 120.3 . .
C7 C6 C5 118.72(12) . .
C7 C6 H6 120.6 . .
C5 C6 H6 120.6 . .
N8 C7 C6 121.76(11) . .
N8 C7 C7 113.34(6) . 2_755
C6 C7 C7 124.90(8) . 2_755
N2 N1 N4 111.54(10) . .
N2 N1 Si1 123.53(8) . .
N4 N1 Si1 124.93(8) . .
N1 N2 N3 107.32(10) . .
N2 N3 C1 106.02(10) . .
C1 N4 N1 103.36(10) . .
N6 N5 Si1 120.24(9) . .
N7 N6 N5 177.11(14) . .
C3 N8 C7 119.49(10) . .
C3 N8 Si1 124.83(9) . .
C7 N8 Si1 115.65(8) . .

loop_
_geom_bond_atom_site_label_1
_geom_bond_atom_site_label_2
_geom_bond_distance
_geom_bond_site_symmetry_2
Si1 N5 1.8040(11) 2_755
Si1 N5 1.8040(11) .
Si1 N1 1.8949(10) 2_755
Si1 N1 1.8949(10) .
Si1 N8 1.9399(10) .
Si1 N8 1.9399(10) 2_755
C1 N4 1.3257(16) .
C1 N3 1.3486(16) .
C1 C2 1.4897(17) .
C2 H2A 0.9800 .
C2 H2B 0.9800 .
C2 H2C 0.9800 .
C3 N8 1.3463(15) .
C3 C4 1.3853(18) .
C3 H3 0.9500 .
C4 C5 1.381(2) .
C4 H4 0.9500 .
C5 C6 1.3864(19) .
C5 H5 0.9500 .
C6 C7 1.3815(17) .
C6 H6 0.9500 .
C7 N8 1.3558(16) .
C7 C7 1.471(2) 2_755
N1 N2 1.3252(14) .
N1 N4 1.3439(14) .
N2 N3 1.3278(15) .
N5 N6 1.2186(15) .
N6 N7 1.1375(17) .
